data_4349126
loop_
_publ_author_name
'Albuerne, Isabel G.'
'Alvarez, M. Angeles'
'Amor, Inmaculada'
'Garc\'ia, M Esther'
'Garc\'ia-Viv\'o, Daniel'
'Ruiz, Miguel A.'

_publ_section_title
;
 Cycloaddition Reactions of the Phosphinidene-Bridged Complex
 [Mo<sub>2</sub>Cp(\m-\k<sup>1</sup>:\k<sup>1</sup>,\h<sup>5</sup>-PC<sub>5</sub>H<sub>4</sub>)(CO)<sub>2</sub>(\h<sup>6</sup>-HMes*)]
 with Diazoalkanes and Other Heterocumulenes.
;
_journal_issue 20
_journal_name_full 'Inorganic chemistry'
_journal_page_first 10680
_journal_page_last 10691
_journal_paper_doi 10.1021/acs.inorgchem.6b01930
_journal_volume 55
_journal_year 2016
_chemical_formula_moiety 'C31 H39 Mo2 O2 P S2'
_chemical_formula_sum 'C31 H39 Mo2 O2 P S2'
_chemical_formula_weight 730.59
_space_group_IT_number 2
_space_group_name_Hall '-P 1'
_space_group_name_H-M_alt 'P -1'
_symmetry_cell_setting triclinic
_symmetry_Int_Tables_number 2
_symmetry_space_group_name_Hall '-P 1'
_symmetry_space_group_name_H-M 'P -1'
_atom_sites_solution_hydrogens geom
_audit_conform_dict_location ftp://ftp.iucr.org/pub/cif_core.dic
_audit_conform_dict_name cif_core.dic
_audit_conform_dict_version 2.4.3
_audit_creation_method 'WinGX routine CIF_UPDATE'
_cell_angle_alpha 90.569(4)
_cell_angle_beta 102.965(4)
_cell_angle_gamma 101.380(4)
_cell_formula_units_Z 2
_cell_length_a 9.6565(5)
_cell_length_b 10.4953(6)
_cell_length_c 15.7123(9)
_cell_measurement_reflns_used 1827
_cell_measurement_temperature 100.0(1)
_cell_measurement_theta_max 30.07
_cell_measurement_theta_min 2.325
_cell_measurement_wavelength 0.71073
_cell_volume 1518.85(15)
_computing_cell_refinement 'BRUKER APEX'
_computing_data_collection 'BRUKER APEX'
_computing_molecular_graphics 'Ortep for Windows (Farrugia, 2012)'
_computing_publication_material 'WinGX publication routines (Farrugia, 2012)'
_computing_structure_refinement 'SHELXL-2014 (Sheldrick, 2014)'
_computing_structure_solution 'SHELXL-2014 (Sheldrick, 2014)'
_diffrn_ambient_temperature 100.0(1)
_diffrn_measured_fraction_theta_full 1
_diffrn_measured_fraction_theta_max 0.999
_diffrn_measurement_device 'four-circle diffractometer'
_diffrn_measurement_device_type 'BRUKER APPEX-II CCD'
_diffrn_measurement_method 'omega/phi scans'
_diffrn_radiation_monochromator graphite
_diffrn_radiation_probe x-ray
_diffrn_radiation_source 'fine-focus sealed tube'
_diffrn_radiation_type MoK\a
_diffrn_radiation_wavelength 0.71073
_diffrn_reflns_av_R_equivalents 0.0467
_diffrn_reflns_Laue_measured_fraction_full 1
_diffrn_reflns_Laue_measured_fraction_max 0.999
_diffrn_reflns_limit_h_max 13
_diffrn_reflns_limit_h_min -13
_diffrn_reflns_limit_k_max 14
_diffrn_reflns_limit_k_min -14
_diffrn_reflns_limit_l_max 22
_diffrn_reflns_limit_l_min -22
_diffrn_reflns_number 68043
_diffrn_reflns_point_group_measured_fraction_full 1
_diffrn_reflns_point_group_measured_fraction_max 0.999
_diffrn_reflns_theta_full 25.242
_diffrn_reflns_theta_max 30.508
_diffrn_reflns_theta_min 1.332
_exptl_absorpt_coefficient_mu 1.043
_exptl_absorpt_correction_T_max 0.9011
_exptl_absorpt_correction_T_min 0.8212
_exptl_absorpt_correction_type multi-scan
_exptl_absorpt_process_details 'BRUKER Sadabs'
_exptl_crystal_colour brown
_exptl_crystal_density_diffrn 1.597
_exptl_crystal_density_method 'not measured'
_exptl_crystal_description needle
_exptl_crystal_F_000 744
_exptl_crystal_size_max 0.2
_exptl_crystal_size_mid 0.1
_exptl_crystal_size_min 0.07
_refine_diff_density_max 0.588
_refine_diff_density_min -0.467
_refine_diff_density_rms 0.096
_refine_ls_extinction_method none
_refine_ls_goodness_of_fit_ref 1.041
_refine_ls_hydrogen_treatment constr
_refine_ls_matrix_type full
_refine_ls_number_constraints 0
_refine_ls_number_parameters 352
_refine_ls_number_reflns 9273
_refine_ls_number_restraints 0
_refine_ls_restrained_S_all 1.041
_refine_ls_R_factor_all 0.0378
_refine_ls_R_factor_gt 0.0275
_refine_ls_shift/su_max 0.003
_refine_ls_shift/su_mean 0
_refine_ls_structure_factor_coef Fsqd
_refine_ls_weighting_details 'w=1/[\s^2^(Fo^2^)+(0.0223P)^2^+0.9971P] where P=(Fo^2^+2Fc^2^)/3'
_refine_ls_weighting_scheme calc
_refine_ls_wR_factor_gt 0.0551
_refine_ls_wR_factor_ref 0.0599
_reflns_number_gt 7730
_reflns_number_total 9273
_reflns_threshold_expression 'I > 2\s(I)'
_cod_data_source_file ic6b01930_si_002.cif
_cod_data_source_block compound2
_cod_depositor_comments
;
The following automatic conversions were performed:

data name '_diffrn_radiation_monochromador' was replaced with
'_diffrn_radiation_monochromator' as specified in the replacement
file
'/home/saulius/struct/COD-crude-data/automatic-downloads/DataCite-retrospective/ACS/depositions/lib/lists/replacement-tags.lst'.

Automatic conversion script
Id: cif_correct_tags 6909 2019-04-08 15:41:33Z antanas 
;
_cod_database_code 4349126

loop_
_symmetry_equiv_pos_as_xyz
'x, y, z'
'-x, -y, -z'

loop_
_atom_site_label
_atom_site_type_symbol
_atom_site_fract_x
_atom_site_fract_y
_atom_site_fract_z
_atom_site_U_iso_or_equiv
_atom_site_adp_type
_atom_site_occupancy
_atom_site_calc_flag
Mo1 Mo 1.13573(2) 0.73074(2) 0.69723(2) 0.01048(4) Uani 1 d
Mo2 Mo 0.70052(2) 0.34150(2) 0.78838(2) 0.00919(4) Uani 1 d
P1 P 0.87348(5) 0.61169(5) 0.68863(3) 0.01202(10) Uani 1 d
S1 S 1.07689(6) 0.51423(5) 0.61194(3) 0.01750(10) Uani 1 d
S2 S 0.88163(5) 0.32202(5) 0.69646(4) 0.01710(10) Uani 1 d
O1 O 1.11584(16) 0.77021(14) 0.89066(9) 0.0213(3) Uani 1 d
O2 O 1.37813(16) 0.60054(14) 0.80087(10) 0.0220(3) Uani 1 d
C1 C 1.1205(2) 0.75462(18) 0.81842(13) 0.0143(4) Uani 1 d
C2 C 1.2854(2) 0.64754(18) 0.76203(13) 0.0151(4) Uani 1 d
C3 C 0.9373(2) 0.47224(18) 0.66283(13) 0.0140(4) Uani 1 d
C4 C 1.2815(2) 0.92850(18) 0.69087(13) 0.0154(4) Uani 1 d
H4 H 1.358 0.9593 0.7386 0.019 Uiso 1 calc
C5 C 1.1378(2) 0.95069(18) 0.67778(13) 0.0164(4) Uani 1 d
H5 H 1.1034 0.9981 0.7159 0.02 Uiso 1 calc
C6 C 1.0564(2) 0.88841(19) 0.59693(13) 0.0190(4) Uani 1 d
H6 H 0.9592 0.888 0.5724 0.023 Uiso 1 calc
C7 C 1.1473(2) 0.8274(2) 0.55998(14) 0.0228(5) Uani 1 d
H7 H 1.1208 0.7796 0.5066 0.027 Uiso 1 calc
C8 C 1.2866(2) 0.8507(2) 0.61766(14) 0.0195(4) Uani 1 d
H8 H 1.367 0.8204 0.6091 0.023 Uiso 1 calc
C9 C 0.8251(2) 0.55411(17) 0.78890(12) 0.0117(4) Uani 1 d
C10 C 0.6909(2) 0.55639(17) 0.80989(13) 0.0142(4) Uani 1 d
H10 H 0.6164 0.5918 0.7771 0.017 Uiso 1 calc
C11 C 0.6899(2) 0.49512(18) 0.88994(13) 0.0168(4) Uani 1 d
H11 H 0.6134 0.4827 0.918 0.02 Uiso 1 calc
C12 C 0.8244(2) 0.45582(19) 0.92044(13) 0.0188(4) Uani 1 d
H12 H 0.8523 0.4151 0.972 0.023 Uiso 1 calc
C13 C 0.9070(2) 0.49004(18) 0.85807(13) 0.0150(4) Uani 1 d
H13 H 0.9993 0.4742 0.8607 0.018 Uiso 1 calc
C14 C 0.6158(2) 0.15847(17) 0.84973(12) 0.0120(4) Uani 1 d
H14 H 0.6622 0.1396 0.9053 0.014 Uiso 1 calc
C15 C 0.6600(2) 0.11769(17) 0.77511(13) 0.0122(4) Uani 1 d
C16 C 0.5961(2) 0.16118(17) 0.69282(12) 0.0125(4) Uani 1 d
H16 H 0.6182 0.1294 0.6431 0.015 Uiso 1 calc
C17 C 0.5008(2) 0.24991(17) 0.68189(12) 0.0106(3) Uani 1 d
C18 C 0.45670(19) 0.28283(17) 0.75865(12) 0.0099(3) Uani 1 d
H18 H 0.3965 0.3426 0.7553 0.012 Uiso 1 calc
C19 C 0.5011(2) 0.22792(17) 0.83990(12) 0.0112(3) Uani 1 d
C20 C 0.7567(2) 0.01606(18) 0.78535(14) 0.0170(4) Uani 1 d
C21 C 0.7846(2) -0.0245(2) 0.69812(15) 0.0230(5) Uani 1 d
H21A H 0.6936 -0.0577 0.6577 0.035 Uiso 1 calc
H21B H 0.8412 -0.0908 0.7069 0.035 Uiso 1 calc
H21C H 0.8364 0.0496 0.675 0.035 Uiso 1 calc
C22 C 0.9018(2) 0.0655(2) 0.85118(16) 0.0252(5) Uani 1 d
H22A H 0.9558 -0.0028 0.8602 0.038 Uiso 1 calc
H22B H 0.8839 0.0917 0.9057 0.038 Uiso 1 calc
H22C H 0.9567 0.1385 0.8287 0.038 Uiso 1 calc
C23 C 0.6754(2) -0.10662(19) 0.82003(16) 0.0230(5) Uani 1 d
H23A H 0.5858 -0.1407 0.7785 0.034 Uiso 1 calc
H23B H 0.6552 -0.0844 0.8748 0.034 Uiso 1 calc
H23C H 0.7345 -0.1711 0.8284 0.034 Uiso 1 calc
C24 C 0.4302(2) 0.29392(18) 0.59312(12) 0.0132(4) Uani 1 d
C25 C 0.4393(2) 0.44141(18) 0.59717(13) 0.0151(4) Uani 1 d
H25A H 0.3955 0.4646 0.6427 0.023 Uiso 1 calc
H25B H 0.3889 0.4665 0.5421 0.023 Uiso 1 calc
H25C H 0.5393 0.4855 0.6093 0.023 Uiso 1 calc
C26 C 0.5030(3) 0.2589(2) 0.52183(13) 0.0229(5) Uani 1 d
H26A H 0.6045 0.2982 0.5375 0.034 Uiso 1 calc
H26B H 0.4588 0.2904 0.4674 0.034 Uiso 1 calc
H26C H 0.4915 0.1661 0.5158 0.034 Uiso 1 calc
C27 C 0.2696(2) 0.2255(2) 0.56866(14) 0.0224(5) Uani 1 d
H27A H 0.2624 0.1331 0.5628 0.034 Uiso 1 calc
H27B H 0.2231 0.2554 0.5142 0.034 Uiso 1 calc
H27C H 0.2229 0.2451 0.6136 0.034 Uiso 1 calc
C28 C 0.4239(2) 0.23264(18) 0.91537(12) 0.0130(4) Uani 1 d
C29 C 0.5274(2) 0.2608(2) 1.00605(13) 0.0195(4) Uani 1 d
H29A H 0.5894 0.1986 1.0153 0.029 Uiso 1 calc
H29B H 0.4721 0.2544 1.0501 0.029 Uiso 1 calc
H29C H 0.5856 0.347 1.0095 0.029 Uiso 1 calc
C30 C 0.3315(2) 0.09402(19) 0.91298(13) 0.0181(4) Uani 1 d
H30A H 0.2648 0.0742 0.857 0.027 Uiso 1 calc
H30B H 0.2783 0.0894 0.958 0.027 Uiso 1 calc
H30C H 0.394 0.0323 0.9224 0.027 Uiso 1 calc
C31 C 0.3191(2) 0.3275(2) 0.90227(14) 0.0202(4) Uani 1 d
H31A H 0.3727 0.4146 0.9011 0.03 Uiso 1 calc
H31B H 0.2706 0.3228 0.9496 0.03 Uiso 1 calc
H31C H 0.2485 0.3044 0.848 0.03 Uiso 1 calc

loop_
_atom_site_aniso_label
_atom_site_aniso_U_11
_atom_site_aniso_U_22
_atom_site_aniso_U_33
_atom_site_aniso_U_23
_atom_site_aniso_U_13
_atom_site_aniso_U_12
Mo1 0.00951(8) 0.00926(8) 0.01205(8) 0.00012(6) 0.00349(6) -0.00069(5)
Mo2 0.00902(8) 0.00616(7) 0.01173(8) -0.00016(5) 0.00269(6) -0.00030(5)
P1 0.0108(2) 0.0097(2) 0.0147(2) 0.00047(18) 0.00361(18) -0.00068(17)
S1 0.0177(2) 0.0147(2) 0.0209(3) -0.00443(19) 0.0110(2) -0.00210(18)
S2 0.0166(2) 0.0094(2) 0.0274(3) -0.00114(19) 0.0117(2) 0.00006(17)
O1 0.0238(8) 0.0218(8) 0.0169(7) -0.0029(6) 0.0069(6) -0.0010(6)
O2 0.0205(8) 0.0234(8) 0.0238(8) 0.0023(6) 0.0039(6) 0.0093(6)
C1 0.0111(9) 0.0105(9) 0.0200(10) 0.0010(7) 0.0040(8) -0.0010(7)
C2 0.0162(10) 0.0135(9) 0.0163(9) -0.0011(7) 0.0068(8) 0.0011(7)
C3 0.0118(9) 0.0137(9) 0.0146(9) -0.0020(7) 0.0031(7) -0.0015(7)
C4 0.0128(9) 0.0121(9) 0.0194(10) 0.0029(7) 0.0036(8) -0.0024(7)
C5 0.0175(10) 0.0106(9) 0.0206(10) 0.0029(7) 0.0051(8) 0.0004(7)
C6 0.0182(10) 0.0160(10) 0.0196(10) 0.0074(8) 0.0012(8) -0.0010(8)
C7 0.0325(12) 0.0177(10) 0.0160(10) 0.0027(8) 0.0084(9) -0.0032(9)
C8 0.0212(11) 0.0166(10) 0.0239(11) 0.0047(8) 0.0150(9) 0.0003(8)
C9 0.0127(9) 0.0071(8) 0.0141(9) -0.0019(7) 0.0038(7) -0.0016(6)
C10 0.0155(9) 0.0078(8) 0.0199(10) -0.0032(7) 0.0069(8) 0.0008(7)
C11 0.0215(10) 0.0110(9) 0.0169(10) -0.0063(7) 0.0095(8) -0.0044(7)
C12 0.0228(11) 0.0144(9) 0.0131(9) -0.0016(7) 0.0004(8) -0.0062(8)
C13 0.0112(9) 0.0118(9) 0.0174(10) -0.0019(7) -0.0002(7) -0.0039(7)
C14 0.0123(9) 0.0081(8) 0.0134(9) 0.0016(7) 0.0012(7) -0.0006(6)
C15 0.0101(9) 0.0064(8) 0.0190(10) 0.0002(7) 0.0038(7) -0.0014(6)
C16 0.0125(9) 0.0082(8) 0.0159(9) -0.0030(7) 0.0047(7) -0.0018(7)
C17 0.0113(9) 0.0075(8) 0.0119(9) -0.0003(6) 0.0026(7) -0.0009(6)
C18 0.0082(8) 0.0074(8) 0.0131(9) -0.0001(6) 0.0020(7) -0.0001(6)
C19 0.0119(9) 0.0078(8) 0.0116(9) -0.0015(6) 0.0022(7) -0.0027(6)
C20 0.0141(9) 0.0088(9) 0.0288(11) 0.0022(8) 0.0059(8) 0.0030(7)
C21 0.0218(11) 0.0145(10) 0.0374(13) 0.0001(9) 0.0125(10) 0.0081(8)
C22 0.0173(11) 0.0180(10) 0.0386(14) 0.0023(9) 0.0007(9) 0.0063(8)
C23 0.0234(11) 0.0099(9) 0.0374(13) 0.0058(9) 0.0095(10) 0.0046(8)
C24 0.0147(9) 0.0122(9) 0.0107(9) 0.0007(7) 0.0017(7) -0.0003(7)
C25 0.0183(10) 0.0125(9) 0.0155(9) 0.0043(7) 0.0063(8) 0.0029(7)
C26 0.0367(13) 0.0214(11) 0.0133(10) 0.0017(8) 0.0081(9) 0.0094(9)
C27 0.0205(11) 0.0194(10) 0.0193(11) 0.0052(8) -0.0049(8) -0.0040(8)
C28 0.0149(9) 0.0120(9) 0.0114(9) 0.0002(7) 0.0045(7) -0.0003(7)
C29 0.0240(11) 0.0185(10) 0.0137(10) -0.0003(8) 0.0051(8) -0.0024(8)
C30 0.0191(10) 0.0175(10) 0.0158(10) -0.0005(8) 0.0065(8) -0.0033(8)
C31 0.0257(11) 0.0198(10) 0.0188(10) 0.0007(8) 0.0119(9) 0.0057(8)

loop_
_atom_type_symbol
_atom_type_description
_atom_type_scat_dispersion_real
_atom_type_scat_dispersion_imag
_atom_type_scat_source
C C 0.0033 0.0016 'International Tables Vol C Tables 4.2.6.8 and 6.1.1.4'
H H 0 0 'International Tables Vol C Tables 4.2.6.8 and 6.1.1.4'
Mo Mo -1.6832 0.6857 'International Tables Vol C Tables 4.2.6.8 and 6.1.1.4'
O O 0.0106 0.006 'International Tables Vol C Tables 4.2.6.8 and 6.1.1.4'
P P 0.1023 0.0942 'International Tables Vol C Tables 4.2.6.8 and 6.1.1.4'
S S 0.1246 0.1234 'International Tables Vol C Tables 4.2.6.8 and 6.1.1.4'

loop_
_geom_angle_atom_site_label_1
_geom_angle_atom_site_label_2
_geom_angle_atom_site_label_3
_geom_angle
C2 Mo1 C1 77.19(8)
C2 Mo1 C4 97.03(8)
C1 Mo1 C4 96.80(7)
C2 Mo1 C8 94.15(8)
C1 Mo1 C8 131.22(8)
C4 Mo1 C8 35.90(7)
C2 Mo1 C5 129.81(8)
C1 Mo1 C5 90.03(7)
C4 Mo1 C5 35.89(7)
C8 Mo1 C5 58.99(7)
C2 Mo1 C7 123.11(8)
C1 Mo1 C7 147.43(8)
C4 Mo1 C7 58.41(7)
C8 Mo1 C7 34.81(7)
C5 Mo1 C7 57.43(7)
C2 Mo1 C6 151.58(8)
C1 Mo1 C6 116.91(8)
C4 Mo1 C6 58.44(7)
C8 Mo1 C6 57.72(7)
C5 Mo1 C6 34.58(7)
C7 Mo1 C6 33.77(7)
C2 Mo1 S1 79.09(6)
C1 Mo1 S1 124.91(6)
C4 Mo1 S1 135.11(5)
C8 Mo1 S1 99.33(5)
C5 Mo1 S1 141.34(5)
C7 Mo1 S1 86.14(5)
C6 Mo1 S1 107.35(5)
C2 Mo1 P1 115.69(6)
C1 Mo1 P1 78.62(6)
C4 Mo1 P1 144.53(5)
C8 Mo1 P1 143.39(6)
C5 Mo1 P1 108.64(5)
C7 Mo1 P1 108.61(6)
C6 Mo1 P1 91.98(5)
S1 Mo1 P1 68.394(17)
C14 Mo2 C18 65.66(7)
C14 Mo2 C17 78.65(6)
C18 Mo2 C17 36.63(6)
C14 Mo2 C11 100.33(7)
C18 Mo2 C11 89.01(7)
C17 Mo2 C11 121.46(7)
C14 Mo2 C10 133.10(7)
C18 Mo2 C10 91.23(7)
C17 Mo2 C10 107.27(7)
C11 Mo2 C10 36.02(7)
C14 Mo2 C15 36.43(7)
C18 Mo2 C15 77.05(6)
C17 Mo2 C15 66.33(6)
C11 Mo2 C15 136.52(7)
C10 Mo2 C15 167.04(7)
C14 Mo2 C9 155.15(7)
C18 Mo2 C9 123.62(7)
C17 Mo2 C9 123.32(6)
C11 Mo2 C9 59.60(7)
C10 Mo2 C9 35.60(7)
C15 Mo2 C9 157.34(7)
C14 Mo2 C16 64.32(7)
C18 Mo2 C16 63.56(7)
C17 Mo2 C16 35.91(6)
C11 Mo2 C16 151.96(7)
C10 Mo2 C16 141.74(7)
C15 Mo2 C16 35.89(7)
C9 Mo2 C16 140.10(7)
C14 Mo2 C13 122.34(7)
C18 Mo2 C13 147.50(7)
C17 Mo2 C13 159.00(7)
C11 Mo2 C13 59.12(7)
C10 Mo2 C13 59.75(7)
C15 Mo2 C13 129.69(7)
C9 Mo2 C13 36.44(7)
C16 Mo2 C13 148.76(7)
C14 Mo2 C12 95.31(7)
C18 Mo2 C12 119.44(7)
C17 Mo2 C12 155.63(7)
C11 Mo2 C12 35.82(8)
C10 Mo2 C12 59.95(7)
C15 Mo2 C12 121.18(7)
C9 Mo2 C12 59.86(7)
C16 Mo2 C12 157.06(7)
C13 Mo2 C12 35.14(7)
C14 Mo2 C19 35.81(6)
C18 Mo2 C19 35.68(6)
C17 Mo2 C19 64.83(6)
C11 Mo2 C19 80.76(7)
C10 Mo2 C19 103.31(7)
C15 Mo2 C19 63.90(6)
C9 Mo2 C19 138.01(6)
C16 Mo2 C19 73.48(6)
C13 Mo2 C19 131.61(7)
C12 Mo2 C19 96.48(7)
C14 Mo2 S2 115.60(5)
C18 Mo2 S2 131.48(5)
C17 Mo2 S2 94.85(5)
C11 Mo2 S2 133.53(5)
C10 Mo2 S2 110.25(5)
C15 Mo2 S2 82.01(5)
C9 Mo2 S2 76.90(5)
C16 Mo2 S2 73.85(5)
C13 Mo2 S2 76.53(5)
C12 Mo2 S2 108.90(5)
C19 Mo2 S2 144.88(5)
C3 P1 C9 96.12(9)
C3 P1 Mo1 84.01(6)
C9 P1 Mo1 118.25(6)
C3 S1 Mo1 86.68(7)
C3 S2 Mo2 107.06(7)
O1 C1 Mo1 177.99(17)
O2 C2 Mo1 178.15(17)
S2 C3 S1 124.80(12)
S2 C3 P1 124.02(11)
S1 C3 P1 110.71(10)
C8 C4 C5 107.38(18)
C8 C4 Mo1 73.56(11)
C5 C4 Mo1 73.78(11)
C8 C4 H4 126.3
C5 C4 H4 126.3
Mo1 C4 H4 118.3
C6 C5 C4 108.20(19)
C6 C5 Mo1 75.97(11)
C4 C5 Mo1 70.32(11)
C6 C5 H5 125.9
C4 C5 H5 125.9
Mo1 C5 H5 119.6
C7 C6 C5 108.16(19)
C7 C6 Mo1 72.95(12)
C5 C6 Mo1 69.45(11)
C7 C6 H6 125.9
C5 C6 H6 125.9
Mo1 C6 H6 123.3
C6 C7 C8 108.50(19)
C6 C7 Mo1 73.28(11)
C8 C7 Mo1 69.30(11)
C6 C7 H7 125.8
C8 C7 H7 125.8
Mo1 C7 H7 123.3
C7 C8 C4 107.76(19)
C7 C8 Mo1 75.90(12)
C4 C8 Mo1 70.54(11)
C7 C8 H8 126.1
C4 C8 H8 126.1
Mo1 C8 H8 119.3
C10 C9 C13 107.04(16)
C10 C9 P1 124.48(15)
C13 C9 P1 128.33(15)
C10 C9 Mo2 71.60(10)
C13 C9 Mo2 71.81(10)
P1 C9 Mo2 118.49(9)
C9 C10 C11 107.92(18)
C9 C10 Mo2 72.80(10)
C11 C10 Mo2 71.60(11)
C9 C10 H10 126
C11 C10 H10 126
Mo2 C10 H10 121.3
C10 C11 C12 109.13(18)
C10 C11 Mo2 72.38(11)
C12 C11 Mo2 73.77(11)
C10 C11 H11 125.4
C12 C11 H11 125.4
Mo2 C11 H11 120.1
C13 C12 C11 107.06(18)
C13 C12 Mo2 71.76(11)
C11 C12 Mo2 70.42(11)
C13 C12 H12 126.5
C11 C12 H12 126.5
Mo2 C12 H12 123
C12 C13 C9 108.83(18)
C12 C13 Mo2 73.11(11)
C9 C13 Mo2 71.75(10)
C12 C13 H13 125.6
C9 C13 H13 125.6
Mo2 C13 H13 121.3
C19 C14 C15 120.46(17)
C19 C14 Mo2 76.56(10)
C15 C14 Mo2 73.85(10)
C19 C14 H14 119.8
C15 C14 H14 119.8
Mo2 C14 H14 120.9
C16 C15 C14 117.25(17)
C16 C15 C20 123.46(17)
C14 C15 C20 118.76(17)
C16 C15 Mo2 72.54(10)
C14 C15 Mo2 69.72(10)
C20 C15 Mo2 135.30(13)
C17 C16 C15 124.13(17)
C17 C16 Mo2 70.94(10)
C15 C16 Mo2 71.57(10)
C17 C16 H16 117.9
C15 C16 H16 117.9
Mo2 C16 H16 133.3
C16 C17 C18 115.43(16)
C16 C17 C24 123.79(17)
C18 C17 C24 120.20(16)
C16 C17 Mo2 73.15(10)
C18 C17 Mo2 70.32(10)
C24 C17 Mo2 133.07(12)
C19 C18 C17 122.54(17)
C19 C18 Mo2 76.55(10)
C17 C18 Mo2 73.05(10)
C19 C18 H18 118.7
C17 C18 H18 118.7
Mo2 C18 H18 123
C18 C19 C14 118.33(17)
C18 C19 C28 122.73(16)
C14 C19 C28 118.81(16)
C18 C19 Mo2 67.77(10)
C14 C19 Mo2 67.63(10)
C28 C19 Mo2 141.21(12)
C21 C20 C22 109.71(18)
C21 C20 C15 112.10(17)
C22 C20 C15 111.47(16)
C21 C20 C23 107.23(17)
C22 C20 C23 108.40(17)
C15 C20 C23 107.75(16)
C20 C21 H21A 109.5
C20 C21 H21B 109.5
H21A C21 H21B 109.5
C20 C21 H21C 109.5
H21A C21 H21C 109.5
H21B C21 H21C 109.5
C20 C22 H22A 109.5
C20 C22 H22B 109.5
H22A C22 H22B 109.5
C20 C22 H22C 109.5
H22A C22 H22C 109.5
H22B C22 H22C 109.5
C20 C23 H23A 109.5
C20 C23 H23B 109.5
H23A C23 H23B 109.5
C20 C23 H23C 109.5
H23A C23 H23C 109.5
H23B C23 H23C 109.5
C26 C24 C17 111.33(16)
C26 C24 C25 108.86(16)
C17 C24 C25 110.62(15)
C26 C24 C27 108.58(17)
C17 C24 C27 108.77(15)
C25 C24 C27 108.62(16)
C24 C25 H25A 109.5
C24 C25 H25B 109.5
H25A C25 H25B 109.5
C24 C25 H25C 109.5
H25A C25 H25C 109.5
H25B C25 H25C 109.5
C24 C26 H26A 109.5
C24 C26 H26B 109.5
H26A C26 H26B 109.5
C24 C26 H26C 109.5
H26A C26 H26C 109.5
H26B C26 H26C 109.5
C24 C27 H27A 109.5
C24 C27 H27B 109.5
H27A C27 H27B 109.5
C24 C27 H27C 109.5
H27A C27 H27C 109.5
H27B C27 H27C 109.5
C29 C28 C31 109.61(16)
C29 C28 C19 113.97(16)
C31 C28 C19 113.36(15)
C29 C28 C30 107.74(15)
C31 C28 C30 107.28(16)
C19 C28 C30 104.39(15)
C28 C29 H29A 109.5
C28 C29 H29B 109.5
H29A C29 H29B 109.5
C28 C29 H29C 109.5
H29A C29 H29C 109.5
H29B C29 H29C 109.5
C28 C30 H30A 109.5
C28 C30 H30B 109.5
H30A C30 H30B 109.5
C28 C30 H30C 109.5
H30A C30 H30C 109.5
H30B C30 H30C 109.5
C28 C31 H31A 109.5
C28 C31 H31B 109.5
H31A C31 H31B 109.5
C28 C31 H31C 109.5
H31A C31 H31C 109.5
H31B C31 H31C 109.5

loop_
_geom_bond_atom_site_label_1
_geom_bond_atom_site_label_2
_geom_bond_distance
Mo1 C2 1.935(2)
Mo1 C1 1.960(2)
Mo1 C4 2.2832(18)
Mo1 C8 2.3226(19)
Mo1 C5 2.3283(19)
Mo1 C7 2.408(2)
Mo1 C6 2.412(2)
Mo1 S1 2.5240(5)
Mo1 P1 2.5665(5)
Mo2 C14 2.2492(18)
Mo2 C18 2.2515(18)
Mo2 C17 2.2872(18)
Mo2 C11 2.2900(19)
Mo2 C10 2.3002(18)
Mo2 C15 2.3032(18)
Mo2 C9 2.3157(17)
Mo2 C16 2.3160(18)
Mo2 C13 2.3164(18)
Mo2 C12 2.334(2)
Mo2 C19 2.3656(18)
Mo2 S2 2.5406(5)
P1 C3 1.772(2)
P1 C9 1.8175(19)
S1 C3 1.705(2)
S2 C3 1.6922(19)
O1 C1 1.157(2)
O2 C2 1.163(2)
C4 C8 1.420(3)
C4 C5 1.422(3)
C4 H4 0.93
C5 C6 1.411(3)
C5 H5 0.93
C6 C7 1.400(3)
C6 H6 0.93
C7 C8 1.417(3)
C7 H7 0.93
C8 H8 0.93
C9 C10 1.411(3)
C9 C13 1.448(3)
C10 C11 1.419(3)
C10 H10 0.93
C11 C12 1.422(3)
C11 H11 0.93
C12 C13 1.404(3)
C12 H12 0.93
C13 H13 0.93
C14 C19 1.423(3)
C14 C15 1.424(3)
C14 H14 0.93
C15 C16 1.423(3)
C15 C20 1.537(3)
C16 C17 1.419(3)
C16 H16 0.93
C17 C18 1.427(3)
C17 C24 1.528(3)
C18 C19 1.418(2)
C18 H18 0.93
C19 C28 1.541(3)
C20 C21 1.527(3)
C20 C22 1.535(3)
C20 C23 1.542(3)
C21 H21A 0.96
C21 H21B 0.96
C21 H21C 0.96
C22 H22A 0.96
C22 H22B 0.96
C22 H22C 0.96
C23 H23A 0.96
C23 H23B 0.96
C23 H23C 0.96
C24 C26 1.527(3)
C24 C25 1.533(3)
C24 C27 1.535(3)
C25 H25A 0.96
C25 H25B 0.96
C25 H25C 0.96
C26 H26A 0.96
C26 H26B 0.96
C26 H26C 0.96
C27 H27A 0.96
C27 H27B 0.96
C27 H27C 0.96
C28 C29 1.534(3)
C28 C31 1.539(3)
C28 C30 1.544(3)
C29 H29A 0.96
C29 H29B 0.96
C29 H29C 0.96
C30 H30A 0.96
C30 H30B 0.96
C30 H30C 0.96
C31 H31A 0.96
C31 H31B 0.96
C31 H31C 0.96
